data_7027815
loop_
_publ_author_name
'Hubert-Pfalzgraf, Liliane G.'
'Miele-Pajot, Nathalie'
'Papiernik, Ren\'ee'
'Vaissermann, Jacqueline'

_publ_contact_author
;
 Pr. L.G. Hubert-Pfalzgraf, Universite Lyon1, LESI, batiment 731,       
 43 boulevard du 11 novembre 1918, 69622  Villeurbanne cedex, France
;
_publ_section_title
;
 A novel example of self-assembly in lanthanide chemistry: synthesis and
 molecular structure of
 [Na(EtOH)6][Y9(\m4-O)2(\m3-OH)8{\m-\h2-MeC(O)CHC(O)OEt}8{\h2-MeC(O)CHC(O)OEt}8]&#x200A;&#x2020;
;
_journal_issue 23
_journal_name_full 'Journal of the Chemical Society, Dalton Transactions'
_journal_page_first 4127
_journal_paper_doi 10.1039/a907755c
_journal_year 1999
_chemical_compound_source
;
?
;
_chemical_formula_moiety ' C96 H152 O58 Y9 -, C12 H36 O6 Na + '
_chemical_formula_sum 'C108 H188 Na O64 Y9'
_chemical_formula_weight 3354
_chemical_name_systematic
;
 ?
;
_space_group_IT_number 15
_symmetry_cell_setting monoclinic
_symmetry_space_group_name_Hall '-C 2yc'
_symmetry_space_group_name_H-M 'C 1 2/c 1'
_atom_sites_solution_hydrogens none
_atom_sites_solution_primary direct
_audit_creation_date 99-01-13
_audit_creation_method CRYSTALS
_cell_angle_alpha 90
_cell_angle_beta 101.44(1)
_cell_angle_gamma 90
_cell_formula_units_Z 4
_cell_length_a 24.484(4)
_cell_length_b 26.086(4)
_cell_length_c 23.553(3)
_cell_measurement_reflns_used 25
_cell_measurement_temperature 293
_cell_measurement_theta_max 12.1
_cell_measurement_theta_min 11.9
_cell_volume 14744(4)
_computing_cell_refinement 'CAD-4 software (Enraf-Nonius, 1989)'
_computing_data_collection 'CAD-4 software (Enraf-Nonius, 1989)'
_computing_data_reduction
;
RC93 (Watkin, D.J., Prout, C.K., Lilley, P.M.deQ. 1994)
;
_computing_molecular_graphics
;
 CAMERON (Watkin, Prout & Pearce,  1996)
;
_computing_publication_material
;
CRYSTALS Issue 10 (Watkin, Prout, Carruthers & Betteridge, 1996)
;
_computing_structure_refinement
;
CRYSTALS Issue 10 (Watkin, Prout, Carruthers & Betteridge, 1996)
;
_computing_structure_solution 'SHELXS86 (Sheldrick, 1986)'
_diffrn_ambient_temperature 293
_diffrn_measurement_device '  Enraf-nonius CAD4 '
_diffrn_measurement_method 2\q/\w
_diffrn_radiation_monochromator ' graphite'
_diffrn_radiation_type 'Mo K\a'
_diffrn_radiation_wavelength 0.71069
_diffrn_reflns_av_R_equivalents 0.03
_diffrn_reflns_limit_h_max 28
_diffrn_reflns_limit_h_min -29
_diffrn_reflns_limit_k_max 30
_diffrn_reflns_limit_k_min 0
_diffrn_reflns_limit_l_max 27
_diffrn_reflns_limit_l_min 0
_diffrn_reflns_number 13602
_diffrn_reflns_theta_max 25
_diffrn_reflns_theta_min 1
_diffrn_standards_decay_% 15.76
_diffrn_standards_interval_time 3600
_diffrn_standards_number 2
_exptl_absorpt_coefficient_mu 3.61
_exptl_absorpt_correction_T_max 1.00
_exptl_absorpt_correction_T_min 0.81
_exptl_absorpt_correction_type empirical
_exptl_absorpt_process_details '\y scan'
_exptl_crystal_colour ' colourless '
_exptl_crystal_density_diffrn 1.50
_exptl_crystal_description ' needle '
_exptl_crystal_size_max 0.7
_exptl_crystal_size_mid 0.2
_exptl_crystal_size_min 0.2
_refine_diff_density_max 2.90
_refine_diff_density_min -0.76
_refine_ls_extinction_coef 118.9
_refine_ls_extinction_method 'Larson 1970 Crystallographic Computing eq 22'
_refine_ls_goodness_of_fit_obs 1.0801
_refine_ls_matrix_type full
_refine_ls_number_parameters 585
_refine_ls_number_reflns 3688
_refine_ls_R_factor_obs 0.0837
_refine_ls_shift/esd_max 0.543989
_refine_ls_structure_factor_coef F
_refine_ls_weighting_scheme
;
 Chebychev polynomial (Carruthers & Watkin, 1979)
;
_refine_ls_wR_factor_obs 0.0919
_reflns_limit_h_max 28
_reflns_limit_h_min -29
_reflns_limit_k_max 30
_reflns_limit_k_min 0
_reflns_limit_l_max 27
_reflns_limit_l_min 0
_reflns_number_observed 3688
_reflns_number_total 12945
_reflns_observed_criterion >3.00\s(I)
_cod_data_source_file 907755csup1.cif
_cod_data_source_block CRYSTALS_cif
_cod_depositor_comments
;
The following automatic conversions were performed:

'_cell_measurement_temperature' value '293K' was changed to '293' -
the value should be numeric and without a unit
designator.

'_diffrn_ambient_temperature' value '293K' was changed
to '293' - the value should be numeric and without a unit
designator.

'_symmetry_cell_setting' value 'Monoclinic ' changed to
'monoclinic' according to
/home/saulius/struct/CIF-dictionaries/cif_core.dic dictionary named
'cif_core.dic' version 2.4.2 from
2011-04-26.

'_exptl_absorpt_correction_type' value 'EMPIRICAL'
changed to 'empirical' according to
/home/saulius/struct/CIF-dictionaries/cif_core.dic dictionary named
'cif_core.dic' version 2.4.2 from
2011-04-26.

'_refine_ls_matrix_type' value ' full' changed to 'full'
according to /home/saulius/struct/CIF-dictionaries/cif_core.dic
dictionary named 'cif_core.dic' version 2.4.2 from 2011-04-26.

Automatic conversion script
Id: cif_fix_values 1891 2012-01-12 08:04:46Z andrius 

The following automatic conversions were performed:

'_atom_sites_solution_primary' value 'Direct_Methods' was changed to
'direct'.

Automatic conversion script
Id: cif_fix_values 6452 2018-10-05 10:23:21Z andrius 
;
_cod_original_sg_symbol_H-M 'C 1 2/c 1 '
_cod_original_formula_sum ' C108 H188 Y9 Na1 O64 '
_cod_database_code 7027815

loop_
_symmetry_equiv_pos_as_xyz
x,y,z
-x,-y,-z
x+1/2,y+1/2,z
-x+1/2,-y+1/2,-z
-x,y,-z+1/2
x,-y,z+1/2
-x+1/2,y+1/2,-z+1/2
x+1/2,-y+1/2,z+1/2

loop_
_atom_site_aniso_label
_atom_site_aniso_U_11
_atom_site_aniso_U_22
_atom_site_aniso_U_33
_atom_site_aniso_U_23
_atom_site_aniso_U_13
_atom_site_aniso_U_12
Y1 0.034(1) 0.032(1) 0.042(1) 0.000(1) 0.010(1) -0.003(1)
NA1 0.12(1) 0.011(6) 0.10(1) 0.0000 -0.08(1) 0.0000
O1 0.03(1) 0.04(1) 0.04(1) 0.0000 0.008(9) 0.0000
Y2 0.033(1) 0.031(1) 0.039(1) 0.007(1) 0.006(1) 0.005(1)
O2 0.02(1) 0.04(1) 0.05(1) 0.0000 -0.010(9) 0.0000
Y3 0.035(1) 0.030(1) 0.044(1) -0.008(1) -0.001(1) 0.002(1)
O3 0.019(7) 0.035(7) 0.05(1) -0.005(7) 0.010(7) -0.001(6)
Y4 0.032(1) 0.029(1) 0.047(1) -0.003(1) -0.002(1) 0.003(1)
O4 0.031(9) 0.031(7) 0.041(9) 0.010(7) 0.001(7) 0.016(6)
Y5 0.025(1) 0.024(1) 0.028(2) 0.0000 0.004(1) 0.0000
O5 0.017(7) 0.045(8) 0.040(9) 0.002(7) 0.003(6) 0.011(6)
O6 0.025(8) 0.018(6) 0.043(9) 0.011(6) -0.006(6) -0.002(6)
O11 0.07(1) 0.06(1) 0.04(1) 0.017(8) 0.037(9) 0.022(9)
C11 0.07(2) 0.07(2) 0.05(2) 0.02(2) 0.04(1) 0.00(2)
O12 0.043(9) 0.035(8) 0.05(1) -0.002(8) 0.020(9) -0.006(7)
C12 0.06(2) 0.07(2) 0.07(2) 0.01(2) 0.02(1) 0.00(1)
C13 0.07(2) 0.05(2) 0.05(2) 0.01(1) 0.02(2) 0.01(1)
O21 0.07(1) 0.09(1) 0.05(1) 0.03(1) 0.00(1) 0.01(1)
C21 0.07(2) 0.13(3) 0.04(2) 0.06(2) 0.00(2) 0.03(2)
O22 0.05(1) 0.029(8) 0.06(1) 0.013(7) 0.025(9) -0.010(7)
C22 0.07(2) 0.07(2) 0.06(2) -0.01(2) 0.01(2) -0.02(2)
O23 0.04(1) 0.039(9) 0.05(1) -0.006(7) 0.001(8) -0.016(7)
C23 0.05(1) 0.04(1) 0.05(2) 0.01(1) 0.00(1) -0.01(1)
O24 0.05(1) 0.06(1) 0.08(1) -0.02(1) 0.00(1) -0.032(9)
C24 0.04(1) 0.02(1) 0.06(2) 0.01(1) 0.02(1) 0.01(1)
O25 0.05(1) 0.05(1) 0.04(1) -0.009(8) -0.003(8) 0.005(8)
C25 0.04(2) 0.05(1) 0.07(2) -0.00(1) 0.02(1) 0.01(1)
O26 0.06(1) 0.049(9) 0.031(9) -0.000(7) -0.024(8) -0.001(8)
C26 0.04(2) 0.09(2) 0.10(3) 0.01(2) 0.04(2) -0.01(2)
C27 0.04(1) 0.06(2) 0.06(2) 0.01(1) 0.00(1) 0.03(1)
C28 0.05(2) 0.06(2) 0.05(2) 0.01(1) 0.02(1) 0.03(1)
C29 0.05(2) 0.04(1) 0.04(2) -0.01(1) 0.00(1) -0.01(1)
O31 0.09(1) 0.037(9) 0.04(1) -0.008(8) 0.04(1) -0.004(8)
C31 0.07(2) 0.05(1) 0.04(2) -0.01(1) 0.03(1) -0.00(1)
O32 0.06(1) 0.08(1) 0.05(1) 0.003(9) 0.03(1) 0.028(9)
C32 0.07(2) 0.07(2) 0.08(2) 0.01(2) 0.02(2) 0.03(2)
C33 0.04(2) 0.12(3) 0.08(2) -0.03(2) 0.04(2) 0.01(2)
O41 0.025(8) 0.042(9) 0.06(1) -0.012(8) -0.003(8) 0.006(7)
C41 0.05(2) 0.05(1) 0.06(2) -0.00(1) 0.02(1) 0.01(1)
O42 0.029(9) 0.06(1) 0.08(1) -0.001(9) -0.006(9) -0.000(8)
C42 0.07(2) 0.07(2) 0.04(2) 0.00(1) 0.00(1) 0.00(2)
O43 0.035(9) 0.05(1) 0.08(1) -0.025(9) -0.012(8) 0.003(8)
C43 0.04(2) 0.08(2) 0.06(2) 0.01(1) -0.01(1) 0.02(1)
O44 0.042(9) 0.035(8) 0.05(1) -0.016(7) 0.012(8) 0.016(7)
C44 0.04(1) 0.05(2) 0.08(2) -0.03(1) 0.02(1) 0.01(1)
O45 0.025(9) 0.033(8) 0.08(1) 0.020(8) -0.015(8) 0.003(6)
C45 0.05(2) 0.04(1) 0.10(2) -0.02(2) -0.01(2) 0.01(1)
O46 0.08(1) 0.08(1) 0.06(1) 0.03(1) 0.01(1) 0.02(1)
C46 0.08(2) 0.04(1) 0.06(2) -0.01(1) 0.02(2) 0.02(1)
C47 0.06(2) 0.04(1) 0.10(3) 0.02(2) -0.00(2) 0.01(1)
C48 0.10(2) 0.06(2) 0.05(2) 0.00(1) 0.01(2) 0.01(2)

loop_
_atom_site_label
_atom_site_fract_x
_atom_site_fract_y
_atom_site_fract_z
_atom_site_U_iso_or_equiv
_atom_site_occupancy
_atom_site_thermal_displace_type
Y1 0.08415(8) 0.34835(8) 0.70299(9) 0.0353 1.0000 Uani
NA1 0.0000 0.2266(4) 0.2500 0.0404 1.0000 Uani
O1 0.0000 0.3569(7) 0.7500 0.0318 1.0000 Uani
Y2 -0.06400(8) 0.34773(8) 0.65074(9) 0.0340 1.0000 Uani
O2 0.0000 0.1337(7) 0.7500 0.0343 1.0000 Uani
Y3 0.01922(8) 0.14442(8) 0.64801(9) 0.0357 1.0000 Uani
O3 0.0126(5) 0.2948(5) 0.6658(6) 0.0315 1.0000 Uani
Y4 0.10345(8) 0.14350(8) 0.78982(9) 0.0355 1.0000 Uani
O4 -0.0849(5) 0.2945(5) 0.7197(6) 0.0303 1.0000 Uani
Y5 0.0000 0.2463(1) 0.7500 0.0260 1.0000 Uani
O5 -0.0488(5) 0.1978(5) 0.6691(6) 0.0300 1.0000 Uani
O6 0.0712(5) 0.1979(4) 0.7150(6) 0.0254 1.0000 Uani
O11 0.1042(7) 0.3667(6) 0.6129(7) 0.0455 1.0000 Uani
C11 0.140(1) 0.349(1) 0.589(1) 0.0489 1.0000 Uani
O12 0.1328(6) 0.2789(5) 0.6789(7) 0.0409 1.0000 Uani
C12 0.174(1) 0.304(1) 0.603(1) 0.0624 1.0000 Uani
C13 0.164(1) 0.2734(9) 0.646(1) 0.0555 1.0000 Uani
O21 -0.0634(8) 0.3790(8) 0.5582(8) 0.0590 1.0000 Uani
C21 -0.047(1) 0.419(1) 0.542(1) 0.0402 1.0000 Uani
O22 0.0133(6) 0.4065(5) 0.6558(7) 0.0372 1.0000 Uani
C22 -0.009(1) 0.455(1) 0.570(1) 0.0670 1.0000 Uani
O23 0.0962(6) 0.4059(5) 0.7846(7) 0.0414 1.0000 Uani
C23 0.018(1) 0.4453(9) 0.624(1) 0.0456 1.0000 Uani
O24 0.1752(7) 0.3760(7) 0.7220(8) 0.0540 1.0000 Uani
C24 0.1288(9) 0.4441(8) 0.796(1) 0.0323 1.0000 Uani
O25 -0.1571(7) 0.3641(6) 0.6097(7) 0.0500 1.0000 Uani
C25 0.178(1) 0.4535(9) 0.780(1) 0.0498 1.0000 Uani
O26 -0.0946(6) 0.2778(5) 0.5955(6) 0.0392 1.0000 Uani
C26 0.199(1) 0.413(1) 0.746(1) 0.0595 1.0000 Uani
C27 -0.188(1) 0.343(1) 0.569(1) 0.0472 1.0000 Uani
C28 -0.183(1) 0.299(1) 0.539(1) 0.0483 1.0000 Uani
C29 -0.138(1) 0.2692(8) 0.553(1) 0.0439 1.0000 Uani
O31 0.0243(7) 0.2156(5) 0.5913(7) 0.0448 1.0000 Uani
C31 0.046(1) 0.2214(9) 0.548(1) 0.0444 1.0000 Uani
O32 0.0948(7) 0.1291(7) 0.6028(8) 0.0468 1.0000 Uani
C32 0.083(1) 0.193(1) 0.527(1) 0.0672 1.0000 Uani
C33 0.105(1) 0.148(1) 0.557(1) 0.0554 1.0000 Uani
O41 0.1591(6) 0.2131(5) 0.8139(7) 0.0393 1.0000 Uani
C41 0.210(1) 0.2178(9) 0.842(1) 0.0466 1.0000 Uani
O42 0.1713(6) 0.1152(6) 0.8660(8) 0.0519 1.0000 Uani
C42 0.241(1) 0.182(1) 0.876(1) 0.0582 1.0000 Uani
O43 0.1834(6) 0.1250(6) 0.7501(7) 0.0484 1.0000 Uani
C43 0.220(1) 0.134(1) 0.885(1) 0.0530 1.0000 Uani
O44 0.0791(6) 0.0868(5) 0.7080(6) 0.0326 1.0000 Uani
C44 0.198(1) 0.0832(9) 0.730(1) 0.0474 1.0000 Uani
O45 0.0567(6) 0.0876(5) 0.8456(7) 0.0370 1.0000 Uani
C45 0.164(1) 0.0424(9) 0.710(1) 0.0579 1.0000 Uani
O46 0.0211(8) 0.1162(7) 0.9435(8) 0.0683 1.0000 Uani
C46 0.107(1) 0.0483(9) 0.697(1) 0.0526 1.0000 Uani
C47 0.074(1) 0.0485(9) 0.878(1) 0.0573 1.0000 Uani
C48 0.072(1) 0.039(1) 0.935(1) 0.0661 1.0000 Uani
C49 0.049(1) 0.077(1) 0.960(1) 0.063(7) 1.0000 Uiso
O111 0.1503(9) 0.3724(9) 0.541(1) 0.101(7) 1.0000 Uiso
C112 0.107(2) 0.417(2) 0.521(2) 0.16(2) 1.0000 Uiso
C113 0.125(5) 0.439(5) 0.483(6) 0.45(7) 1.0000 Uiso
C131 0.199(1) 0.224(1) 0.658(1) 0.09(1) 1.0000 Uiso
C141 0.112(1) 0.484(1) 0.836(1) 0.070(8) 1.0000 Uiso
O211 -0.062(1) 0.431(1) 0.483(1) 0.118(8) 1.0000 Uiso
C212 -0.104(3) 0.395(2) 0.445(3) 0.20(2) 1.0000 Uiso
C213 -0.065(5) 0.372(5) 0.412(5) 0.36(5) 1.0000 Uiso
C222 -0.252(2) 0.411(1) 0.586(2) 0.10(1) 1.0000 Uiso
C223 -0.318(2) 0.413(2) 0.563(2) 0.16(2) 1.0000 Uiso
C231 0.065(1) 0.485(1) 0.652(1) 0.070(8) 1.0000 Uiso
O261 0.255(1) 0.4231(8) 0.746(1) 0.094(7) 1.0000 Uiso
C262 0.282(2) 0.380(1) 0.718(2) 0.11(1) 1.0000 Uiso
C263 0.338(3) 0.398(3) 0.729(3) 0.24(3) 1.0000 Uiso
O271 -0.2402(9) 0.3639(8) 0.5511(9) 0.092(6) 1.0000 Uiso
C291 -0.133(1) 0.217(1) 0.521(1) 0.081(9) 1.0000 Uiso
C311 0.023(1) 0.270(1) 0.512(1) 0.069(8) 1.0000 Uiso
O331 0.1447(9) 0.1263(8) 0.533(1) 0.095(7) 1.0000 Uiso
C332 0.174(2) 0.083(2) 0.562(2) 0.11(1) 1.0000 Uiso
C333 0.211(2) 0.065(2) 0.522(2) 0.19(2) 1.0000 Uiso
C411 0.235(1) 0.269(1) 0.833(1) 0.082(9) 1.0000 Uiso
O431 0.2606(8) 0.1015(7) 0.9144(9) 0.076(5) 1.0000 Uiso
C432 0.243(1) 0.047(1) 0.922(2) 0.10(1) 1.0000 Uiso
C433 0.259(2) 0.015(2) 0.881(2) 0.14(1) 1.0000 Uiso
O441 0.2520(9) 0.0768(7) 0.7276(8) 0.080(6) 1.0000 Uiso
C442 0.291(2) 0.119(1) 0.749(2) 0.11(1) 1.0000 Uiso
C443 0.348(2) 0.105(2) 0.748(2) 0.16(2) 1.0000 Uiso
C461 0.074(1) 0.003(1) 0.663(1) 0.082(9) 1.0000 Uiso
C471 0.098(1) 0.007(1) 0.842(1) 0.078(9) 1.0000 Uiso
O491 0.056(1) 0.070(1) 1.024(1) 0.118(8) 1.0000 Uiso
C492 0.034(2) 0.114(2) 1.061(2) 0.12(1) 1.0000 Uiso
C493 -0.012(2) 0.089(2) 1.063(2) 0.15(2) 1.0000 Uiso
O100 -0.085(2) 0.249(2) 0.189(2) 0.22(2) 1.0000 Uiso
O200 0.084(2) 0.233(2) 0.192(2) 0.28(2) 1.0000 Uiso

loop_
_atom_type_symbol
_atom_type_scat_dispersion_real
_atom_type_scat_dispersion_imag
_atom_type_scat_Cromer_Mann_a1
_atom_type_scat_Cromer_Mann_b1
_atom_type_scat_Cromer_Mann_a2
_atom_type_scat_Cromer_Mann_b2
_atom_type_scat_Cromer_Mann_a3
_atom_type_scat_Cromer_Mann_b3
_atom_type_scat_Cromer_Mann_a4
_atom_type_scat_Cromer_Mann_b4
_atom_type_scat_Cromer_Mann_c
_atom_type_scat_source
'C   ' 0.0020 0.0020 2.3100 20.8439 1.0200 10.2075 1.5886 0.5687 0.8650 51.6512 0.2156 International_Tables_Vol_IV_Table_2.2B
'H   ' 0.0000 0.0000 0.4930 10.5109 0.3229 26.1257 0.1402 3.1424 0.0408 57.7997 0.0030 International_Tables_Vol_IV_Table_2.2B
'O   ' 0.0080 0.0060 3.0485 13.2771 2.2868 5.7011 1.5463 0.3239 0.8670 32.9089 0.2508 International_Tables_Vol_IV_Table_2.2B
'Y   ' -2.9510 3.5420 17.7760 1.4029 10.2946 12.8006 5.7263 0.1256 3.2659 104.3540 1.9121 International_Tables_Vol_IV_Table_2.2B
'Na  ' 0.0300 0.0250 4.7626 3.2850 3.1736 8.8422 1.2674 0.3136 1.1128 129.4240 0.6760 International_Tables_Vol_IV_Table_2.2B

loop_
_geom_angle_atom_site_label_1
_geom_angle_site_symmetry_1
_geom_angle_atom_site_label_2
_geom_angle_atom_site_label_3
_geom_angle_site_symmetry_3
_geom_angle
_geom_angle_publ_flag
O1 . Y1 Y2 . 45.33(6) no
O1 . Y1 Y2 5_556 45.59(6) no
Y2 . Y1 Y2 5_556 90.41(6) no
O1 . Y1 O3 . 65.9(5) no
Y2 . Y1 O3 . 38.5(3) no
Y2 5_556 Y1 O3 . 97.2(4) no
O1 . Y1 O4 5_556 65.6(5) no
Y2 . Y1 O4 5_556 96.8(3) no
Y2 5_556 Y1 O4 5_556 38.2(3) no
O3 . Y1 O4 5_556 79.3(5) no
O1 . Y1 Y5 . 51.6(4) no
Y2 . Y1 Y5 . 60.71(5) no
Y2 5_556 Y1 Y5 . 60.85(5) no
O3 . Y1 Y5 . 40.1(4) no
O4 5_556 Y1 Y5 . 40.0(3) no
O1 . Y1 O11 . 136.0(4) no
Y2 . Y1 O11 . 94.0(4) no
Y2 5_556 Y1 O11 . 167.5(4) no
O3 . Y1 O11 . 93.5(6) no
O4 5_556 Y1 O11 . 151.8(5) no
O1 . Y1 O12 . 133.1(6) no
Y2 . Y1 O12 . 116.7(4) no
Y2 5_556 Y1 O12 . 114.3(4) no
O3 . Y1 O12 . 79.5(5) no
O4 5_556 Y1 O12 . 77.9(5) no
O1 . Y1 O22 . 64.6(4) no
Y2 . Y1 O22 . 42.0(3) no
Y2 5_556 Y1 O22 . 102.9(4) no
O3 . Y1 O22 . 77.2(4) no
O4 5_556 Y1 O22 . 130.1(5) no
O1 . Y1 O23 . 65.1(4) no
Y2 . Y1 O23 . 103.4(4) no
Y2 5_556 Y1 O23 . 41.7(3) no
O3 . Y1 O23 . 130.8(5) no
O4 5_556 Y1 O23 . 76.6(4) no
O1 . Y1 O24 . 136.7(5) no
Y2 . Y1 O24 . 160.3(5) no
Y2 5_556 Y1 O24 . 97.3(5) no
O3 . Y1 O24 . 155.4(5) no
O4 5_556 Y1 O24 . 100.5(6) no
Y5 . Y1 O11 . 131.2(4) no
Y5 . Y1 O12 . 81.5(4) no
O11 . Y1 O12 . 73.9(6) no
Y5 . Y1 O22 . 101.6(3) no
O11 . Y1 O22 . 73.2(5) no
O12 . Y1 O22 . 138.1(6) no
Y5 . Y1 O23 . 101.5(4) no
O11 . Y1 O23 . 125.9(5) no
O12 . Y1 O23 . 134.4(5) no
O22 . Y1 O23 . 86.5(5) no
Y5 . Y1 O24 . 138.5(5) no
O11 . Y1 O24 . 75.0(6) no
O12 . Y1 O24 . 76.5(6) no
O22 . Y1 O24 . 118.3(6) no
O23 . Y1 O24 . 71.9(6) no
Y1 . O1 Y1 5_556 169.9(8) no
Y1 . O1 Y2 . 89.8(1) no
Y1 5_556 O1 Y2 . 89.3(1) no
Y1 . O1 Y2 5_556 89.3(1) no
Y1 5_556 O1 Y2 5_556 89.8(1) no
Y2 . O1 Y2 5_556 169.2(8) no
Y1 . Y2 Y1 5_556 89.59(6) no
Y1 . Y2 O1 . 44.89(6) no
Y1 5_556 Y2 O1 . 45.14(6) no
Y1 . Y2 O3 . 38.0(3) no
Y1 5_556 Y2 O3 . 96.8(4) no
O1 . Y2 O3 . 65.3(5) no
Y1 . Y2 O4 . 96.5(3) no
Y1 5_556 Y2 O4 . 38.7(3) no
O1 . Y2 O4 . 65.6(5) no
O3 . Y2 O4 . 79.4(5) no
Y1 . Y2 Y5 . 60.69(5) no
Y1 5_556 Y2 Y5 . 60.83(5) no
O1 . Y2 Y5 . 51.5(4) no
O3 . Y2 Y5 . 40.3(3) no
O4 . Y2 Y5 . 39.8(3) no
Y1 . Y2 O21 . 97.2(5) no
Y1 5_556 Y2 O21 . 158.0(5) no
O1 . Y2 O21 . 135.0(5) no
O3 . Y2 O21 . 101.4(6) no
O4 . Y2 O21 . 158.0(6) no
Y1 . Y2 O22 . 41.7(3) no
Y1 5_556 Y2 O22 . 101.9(4) no
O1 . Y2 O22 . 64.1(5) no
O3 . Y2 O22 . 76.5(5) no
O4 . Y2 O22 . 129.6(5) no
Y1 . Y2 O23 5_556 102.6(4) no
Y1 5_556 Y2 O23 5_556 42.1(3) no
O1 . Y2 O23 5_556 65.0(4) no
O3 . Y2 O23 5_556 130.2(5) no
O4 . Y2 O23 5_556 77.4(5) no
Y1 . Y2 O25 . 168.2(4) no
Y1 5_556 Y2 O25 . 95.1(4) no
O1 . Y2 O25 . 137.2(4) no
O3 . Y2 O25 . 151.0(5) no
O4 . Y2 O25 . 93.9(5) no
Y1 . Y2 O26 . 113.2(4) no
Y1 5_556 Y2 O26 . 117.5(4) no
O1 . Y2 O26 . 132.1(5) no
O3 . Y2 O26 . 76.9(5) no
O4 . Y2 O26 . 79.9(5) no
Y5 . Y2 O21 . 140.1(5) no
Y5 . Y2 O22 . 101.2(4) no
O21 . Y2 O22 . 71.0(6) no
Y5 . Y2 O23 5_556 101.8(3) no
O21 . Y2 O23 5_556 115.9(6) no
O22 . Y2 O23 5_556 85.4(5) no
Y5 . Y2 O25 . 130.9(4) no
O21 . Y2 O25 . 74.6(6) no
O22 . Y2 O25 . 126.5(5) no
O23 5_556 Y2 O25 . 74.3(5) no
Y5 . Y2 O26 . 80.6(3) no
O21 . Y2 O26 . 79.0(6) no
O22 . Y2 O26 . 134.4(6) no
O23 5_556 Y2 O26 . 139.3(6) no
O25 . Y2 O26 . 74.1(5) no
Y3 . O2 Y3 5_556 167.4(8) no
Y3 . O2 Y4 . 88.8(1) no
Y3 5_556 O2 Y4 . 89.9(1) no
Y3 . O2 Y4 5_556 89.9(1) no
Y3 5_556 O2 Y4 5_556 88.8(1) no
Y4 . O2 Y4 5_556 168.4(9) no
O2 . Y3 Y4 . 45.35(6) no
O2 . Y3 Y4 5_556 44.84(6) no
Y4 . Y3 Y4 5_556 89.61(7) no
O2 . Y3 Y5 . 52.6(4) no
Y4 . Y3 Y5 . 61.12(5) no
Y4 5_556 Y3 Y5 . 60.83(5) no
O2 . Y3 O5 . 65.6(5) no
Y4 . Y3 O5 . 96.4(3) no
Y4 5_556 Y3 O5 . 38.4(3) no
Y5 . Y3 O5 . 39.6(3) no
O2 . Y3 O6 . 66.4(5) no
Y4 . Y3 O6 . 38.7(3) no
Y4 5_556 Y3 O6 . 96.8(3) no
Y5 . Y3 O6 . 40.1(3) no
O5 . Y3 O6 . 79.1(4) no
O2 . Y3 O31 . 132.4(6) no
Y4 . Y3 O31 . 117.5(4) no
Y4 5_556 Y3 O31 . 112.8(4) no
Y5 . Y3 O31 . 79.9(4) no
O5 . Y3 O31 . 76.2(5) no
O2 . Y3 O32 . 135.9(5) no
Y4 . Y3 O32 . 93.6(4) no
Y4 5_556 Y3 O32 . 169.3(4) no
Y5 . Y3 O32 . 129.4(4) no
O5 . Y3 O32 . 150.7(5) no
O2 . Y3 O44 . 64.9(4) no
Y4 . Y3 O44 . 42.2(3) no
Y4 5_556 Y3 O44 . 102.8(4) no
Y5 . Y3 O44 . 102.3(3) no
O5 . Y3 O44 . 130.3(5) no
O2 . Y3 O45 5_556 65.5(5) no
Y4 . Y3 O45 5_556 104.4(4) no
Y4 5_556 Y3 O45 5_556 41.6(4) no
Y5 . Y3 O45 5_556 101.8(4) no
O5 . Y3 O45 5_556 76.0(5) no
O2 . Y3 O46 5_556 136.0(5) no
Y4 . Y3 O46 5_556 159.3(5) no
Y4 5_556 Y3 O46 5_556 98.1(5) no
Y5 . Y3 O46 5_556 139.1(5) no
O5 . Y3 O46 5_556 101.6(6) no
O6 . Y3 O31 . 79.7(5) no
O6 . Y3 O32 . 92.1(6) no
O31 . Y3 O32 . 74.7(6) no
O6 . Y3 O44 . 77.4(4) no
O31 . Y3 O44 . 139.5(6) no
O32 . Y3 O44 . 73.2(5) no
O6 . Y3 O45 5_556 131.5(5) no
O31 . Y3 O45 5_556 131.6(6) no
O32 . Y3 O45 5_556 127.7(6) no
O44 . Y3 O45 5_556 88.0(5) no
O6 . Y3 O46 5_556 156.0(6) no
O31 . Y3 O46 5_556 77.2(6) no
O32 . Y3 O46 5_556 75.6(6) no
O44 . Y3 O46 5_556 117.1(6) no
O45 5_556 Y3 O46 5_556 70.6(6) no
Y1 . O3 Y2 . 103.5(5) no
Y1 . O3 Y5 . 102.6(5) no
Y2 . O3 Y5 . 101.9(5) no
O2 . Y4 Y3 . 45.80(7) no
O2 . Y4 Y3 5_556 45.28(7) no
Y3 . Y4 Y3 5_556 90.39(7) no
O2 . Y4 Y5 . 52.6(4) no
Y3 . Y4 Y5 . 60.96(5) no
Y3 5_556 Y4 Y5 . 60.67(5) no
O2 . Y4 O5 5_556 66.1(4) no
Y3 . Y4 O5 5_556 96.6(3) no
Y3 5_556 Y4 O5 5_556 38.6(3) no
Y5 . Y4 O5 5_556 39.4(3) no
O2 . Y4 O6 . 67.0(4) no
Y3 . Y4 O6 . 39.0(3) no
Y3 5_556 Y4 O6 . 97.0(3) no
Y5 . Y4 O6 . 40.0(3) no
O5 5_556 Y4 O6 . 78.5(5) no
O2 . Y4 O41 . 132.7(5) no
Y3 . Y4 O41 . 115.8(4) no
Y3 5_556 Y4 O41 . 113.6(4) no
Y5 . Y4 O41 . 80.2(4) no
O5 5_556 Y4 O41 . 76.8(5) no
O2 . Y4 O42 . 140.1(5) no
Y3 . Y4 O42 . 157.5(4) no
Y3 5_556 Y4 O42 . 102.5(4) no
Y5 . Y4 O42 . 141.5(4) no
O5 5_556 Y4 O42 . 105.0(5) no
O2 . Y4 O43 . 132.4(4) no
Y3 . Y4 O43 . 90.1(4) no
Y3 5_556 Y4 O43 . 168.7(4) no
Y5 . Y4 O43 . 128.7(4) no
O5 5_556 Y4 O43 . 152.4(5) no
O2 . Y4 O44 . 64.6(4) no
Y3 . Y4 O44 . 41.2(3) no
Y3 5_556 Y4 O44 . 103.6(4) no
Y5 . Y4 O44 . 101.2(3) no
O5 5_556 Y4 O44 . 130.2(5) no
O2 . Y4 O45 . 65.9(4) no
Y3 . Y4 O45 . 105.5(4) no
Y3 5_556 Y4 O45 . 41.7(3) no
Y5 . Y4 O45 . 101.7(3) no
O5 5_556 Y4 O45 . 76.2(5) no
O6 . Y4 O41 . 78.1(5) no
O6 . Y4 O42 . 152.2(5) no
O41 . Y4 O42 . 76.0(5) no
O6 . Y4 O43 . 90.5(5) no
O41 . Y4 O43 . 76.2(5) no
O42 . Y4 O43 . 73.7(6) no
O6 . Y4 O44 . 76.8(5) no
O41 . Y4 O44 . 137.0(5) no
O42 . Y4 O44 . 116.8(5) no
O43 . Y4 O44 . 69.8(5) no
O6 . Y4 O45 . 132.2(5) no
O41 . Y4 O45 . 132.5(6) no
O42 . Y4 O45 . 74.2(5) no
O43 . Y4 O45 . 127.7(5) no
O44 . Y4 O45 . 89.7(5) no
Y1 5_556 O4 Y2 . 103.0(5) no
Y1 5_556 O4 Y5 . 102.3(5) no
Y2 . O4 Y5 . 103.1(5) no
Y1 . Y5 Y1 5_556 86.96(9) no
Y1 . Y5 Y2 . 58.59(6) no
Y1 5_556 Y5 Y2 . 58.31(6) no
Y1 . Y5 Y2 5_556 58.31(6) no
Y1 5_556 Y5 Y2 5_556 58.59(6) no
Y2 . Y5 Y2 5_556 87.72(9) no
Y1 . Y5 Y3 . 100.08(5) no
Y1 5_556 Y5 Y3 . 150.97(4) no
Y2 . Y5 Y3 . 101.47(5) no
Y2 5_556 Y5 Y3 . 147.56(4) no
Y1 . Y5 Y3 5_556 150.97(4) no
Y1 5_556 Y5 Y3 5_556 100.08(5) no
Y2 . Y5 Y3 5_556 147.56(4) no
Y2 5_556 Y5 Y3 5_556 101.47(5) no
Y3 . Y5 Y3 5_556 87.37(9) no
Y1 . Y5 O3 . 37.2(3) no
Y1 5_556 Y5 O3 . 92.2(3) no
Y2 . Y5 O3 . 37.8(3) no
Y2 5_556 Y5 O3 . 92.1(3) no
Y3 . Y5 O3 . 77.8(3) no
Y1 . Y5 O3 5_556 92.2(3) no
Y1 5_556 Y5 O3 5_556 37.2(3) no
Y2 . Y5 O3 5_556 92.1(3) no
Y2 5_556 Y5 O3 5_556 37.8(3) no
Y3 . Y5 O3 5_556 165.1(3) no
Y1 . Y5 Y4 . 101.91(4) no
Y1 5_556 Y5 Y4 . 148.32(5) no
Y2 . Y5 Y4 . 150.81(5) no
Y2 5_556 Y5 Y4 . 100.24(4) no
Y3 . Y5 Y4 . 57.91(6) no
Y1 . Y5 Y4 5_556 148.32(5) no
Y1 5_556 Y5 Y4 5_556 101.91(4) no
Y2 . Y5 Y4 5_556 100.24(4) no
Y2 5_556 Y5 Y4 5_556 150.81(5) no
Y3 . Y5 Y4 5_556 58.50(6) no
Y1 . Y5 O4 . 92.0(3) no
Y1 5_556 Y5 O4 . 37.7(3) no
Y2 . Y5 O4 . 37.1(3) no
Y2 5_556 Y5 O4 . 92.6(3) no
Y3 . Y5 O4 . 113.5(3) no
Y1 . Y5 O4 5_556 37.7(3) no
Y1 5_556 Y5 O4 5_556 92.0(3) no
Y2 . Y5 O4 5_556 92.6(3) no
Y2 5_556 Y5 O4 5_556 37.1(3) no
Y3 . Y5 O4 5_556 110.8(3) no
Y1 . Y5 O5 . 111.3(3) no
Y1 5_556 Y5 O5 . 113.7(3) no
Y2 . Y5 O5 . 78.0(3) no
Y2 5_556 Y5 O5 . 165.6(3) no
Y3 . Y5 O5 . 37.6(3) no
Y1 . Y5 O5 5_556 113.7(3) no
Y1 5_556 Y5 O5 5_556 111.3(3) no
Y2 . Y5 O5 5_556 165.6(3) no
Y2 5_556 Y5 O5 5_556 78.0(3) no
Y3 . Y5 O5 5_556 91.7(3) no
Y1 . Y5 O6 . 77.9(3) no
Y1 5_556 Y5 O6 . 164.7(3) no
Y2 . Y5 O6 . 113.8(3) no
Y2 5_556 Y5 O6 . 110.3(3) no
Y3 . Y5 O6 . 37.6(3) no
Y1 . Y5 O6 5_556 164.7(3) no
Y1 5_556 Y5 O6 5_556 77.9(3) no
Y2 . Y5 O6 5_556 110.3(3) no
Y2 5_556 Y5 O6 5_556 113.8(3) no
Y3 . Y5 O6 5_556 92.3(3) no
Y3 5_556 Y5 O3 . 165.1(3) no
Y3 5_556 Y5 O3 5_556 77.8(3) no
O3 . Y5 O3 5_556 117.0(6) no
Y3 5_556 Y5 Y4 . 58.50(6) no
O3 . Y5 Y4 . 113.3(3) no
O3 5_556 Y5 Y4 . 111.4(3) no
Y3 5_556 Y5 Y4 5_556 57.91(6) no
O3 . Y5 Y4 5_556 111.4(3) no
O3 5_556 Y5 Y4 5_556 113.3(3) no
Y4 . Y5 Y4 5_556 86.46(9) no
Y3 5_556 Y5 O4 . 110.8(3) no
O3 . Y5 O4 . 74.2(4) no
O3 5_556 Y5 O4 . 74.2(4) no
Y4 . Y5 O4 . 164.6(3) no
Y4 5_556 Y5 O4 . 78.2(3) no
Y3 5_556 Y5 O4 5_556 113.5(3) no
O3 . Y5 O4 5_556 74.2(4) no
O3 5_556 Y5 O4 5_556 74.2(4) no
Y4 . Y5 O4 5_556 78.2(3) no
Y4 5_556 Y5 O4 5_556 164.6(3) no
Y3 5_556 Y5 O5 . 91.7(3) no
O3 . Y5 O5 . 75.5(4) no
O3 5_556 Y5 O5 . 143.2(4) no
Y4 . Y5 O5 . 91.6(3) no
Y4 5_556 Y5 O5 . 37.3(3) no
Y3 5_556 Y5 O5 5_556 37.6(3) no
O3 . Y5 O5 5_556 143.2(4) no
O3 5_556 Y5 O5 5_556 75.5(4) no
Y4 . Y5 O5 5_556 37.3(3) no
Y4 5_556 Y5 O5 5_556 91.6(3) no
Y3 5_556 Y5 O6 . 92.3(3) no
O3 . Y5 O6 . 77.1(4) no
O3 5_556 Y5 O6 . 140.1(4) no
Y4 . Y5 O6 . 37.2(3) no
Y4 5_556 Y5 O6 . 92.2(3) no
Y3 5_556 Y5 O6 5_556 37.6(3) no
O3 . Y5 O6 5_556 140.1(4) no
O3 5_556 Y5 O6 5_556 77.1(4) no
Y4 . Y5 O6 5_556 92.2(3) no
Y4 5_556 Y5 O6 5_556 37.2(3) no
O4 . Y5 O4 5_556 117.2(6) no
O4 . Y5 O5 . 77.1(4) no
O4 5_556 Y5 O5 . 140.7(5) no
O4 . Y5 O5 5_556 140.7(5) no
O4 5_556 Y5 O5 5_556 77.1(4) no
O5 . Y5 O5 5_556 116.4(6) no
O4 . Y5 O6 . 143.7(4) no
O4 5_556 Y5 O6 . 74.7(4) no
O5 . Y5 O6 . 74.6(4) no
O5 5_556 Y5 O6 . 73.6(4) no
O4 . Y5 O6 5_556 74.7(4) no
O4 5_556 Y5 O6 5_556 143.7(4) no
O5 . Y5 O6 5_556 73.6(4) no
O5 5_556 Y5 O6 5_556 74.6(4) no
O6 . Y5 O6 5_556 117.3(6) no
Y3 . O5 Y4 5_556 103.1(5) no
Y3 . O5 Y5 . 102.8(5) no
Y4 5_556 O5 Y5 . 103.3(5) no
Y3 . O6 Y4 . 102.3(4) no
Y3 . O6 Y5 . 102.3(5) no
Y4 . O6 Y5 . 102.9(5) no
Y1 . O11 C11 . 130.2(15) no
O11 . C11 C12 . 129.1(22) no
O11 . C11 O111 . 119.3(25) no
C12 . C11 O111 . 111.5(24) no
Y1 . O12 C13 . 133.0(15) no
C11 . C12 C13 . 119.1(24) no
O12 . C13 C12 . 129.5(25) no
O12 . C13 C131 . 112.5(24) no
C12 . C13 C131 . 118.0(27) no
Y2 . O21 C21 . 130.9(21) no
O21 . C21 C22 . 132.7(26) no
O21 . C21 O211 . 116.7(34) no
C22 . C21 O211 . 110.0(29) no
Y1 . O22 Y2 . 96.3(5) no
Y1 . O22 C23 . 128.7(14) no
Y2 . O22 C23 . 129.6(14) no
C21 . C22 C23 . 118.7(25) no
Y1 . O23 Y2 5_556 96.3(5) no
Y1 . O23 C24 . 128.8(14) no
Y2 5_556 O23 C24 . 129.6(14) no
O22 . C23 C22 . 127.9(23) no
O22 . C23 C231 . 114.5(21) no
C22 . C23 C231 . 117.5(22) no
Y1 . O24 C26 . 135.0(18) no
O23 . C24 C25 . 129.7(21) no
O23 . C24 C141 . 115.4(20) no
C25 . C24 C141 . 114.7(21) no
Y2 . O25 C27 . 130.3(15) no
C24 . C25 C26 . 116.4(21) no
Y2 . O26 C29 . 133.4(13) no
O24 . C26 C25 . 129.1(24) no
O24 . C26 O261 . 122.8(27) no
C25 . C26 O261 . 108.1(26) no
O25 . C27 C28 . 132.2(22) no
O25 . C27 O271 . 117.4(23) no
C28 . C27 O271 . 110.2(23) no
C27 . C28 C29 . 120.5(23) no
O26 . C29 C28 . 126.8(21) no
O26 . C29 C291 . 112.3(21) no
C28 . C29 C291 . 120.9(22) no
Y3 . O31 C31 . 130.7(14) no
O31 . C31 C32 . 131.5(24) no
O31 . C31 C311 . 112.7(22) no
C32 . C31 C311 . 115.7(23) no
Y3 . O32 C33 . 129.4(16) no
C31 . C32 C33 . 118.9(25) no
O32 . C33 C32 . 129.4(24) no
O32 . C33 O331 . 118.8(31) no
C32 . C33 O331 . 111.6(28) no
Y4 . O41 C41 . 132.1(13) no
O41 . C41 C42 . 127.8(23) no
O41 . C41 C411 . 113.0(22) no
C42 . C41 C411 . 119.2(25) no
Y4 . O42 C43 . 128.4(16) no
C41 . C42 C43 . 120.8(23) no
Y4 . O43 C44 . 129.7(16) no
O42 . C43 C42 . 130.4(22) no
O42 . C43 O431 . 118.0(24) no
C42 . C43 O431 . 111.4(22) no
Y3 . O44 Y4 . 96.5(5) no
Y3 . O44 C46 . 132.4(15) no
Y4 . O44 C46 . 126.1(15) no
O43 . C44 C45 . 126.1(23) no
O43 . C44 O441 . 118.7(22) no
C45 . C44 O441 . 115.3(21) no
Y3 5_556 O45 Y4 . 96.8(5) no
Y3 5_556 O45 C47 . 128.4(18) no
Y4 . O45 C47 . 131.4(16) no
C44 . C45 C46 . 120.8(22) no
Y3 5_556 O46 C49 . 131.6(19) no
O44 . C46 C45 . 127.8(24) no
O44 . C46 C461 . 116.2(24) no
C45 . C46 C461 . 116.0(22) no
O45 . C47 C48 . 129.8(27) no
O45 . C47 C471 . 110.1(26) no
C48 . C47 C471 . 120.1(23) no
C47 . C48 C49 . 114.2(26) no
O46 . C49 C48 . 135.7(29) no
O46 . C49 O491 . 111.3(25) no
C48 . C49 O491 . 113.0(27) no
C11 . O111 C112 . 111.3(29) no
O111 . C112 C113 . 105.3(79) no
C21 . O211 C212 . 117.7(35) no
O211 . C212 C213 . 96.5(62) no
C223 . C222 O271 . 97.2(29) no
C26 . O261 C262 . 111.6(26) no
O261 . C262 C263 . 99.5(41) no
C27 . O271 C222 . 114.4(23) no
C33 . O331 C332 . 117.7(30) no
O331 . C332 C333 . 104.9(36) no
C43 . O431 C432 . 115.7(22) no
O431 . C432 C433 . 111.4(31) no
C44 . O441 C442 . 118.2(23) no
O441 . C442 C443 . 112.1(34) no
C49 . O491 C492 . 119.2(25) no
O491 . C492 C493 . 92.2(34) no

loop_
_geom_bond_atom_site_label_1
_geom_bond_atom_site_label_2
_geom_bond_site_symmetry_2
_geom_bond_distance
_geom_bond_publ_flag
Y1 O1 . 2.535(3) yes
Y1 Y2 . 3.592(3) yes
Y1 Y2 5_556 3.576(3) yes
Y1 O3 . 2.27(1) yes
Y1 O4 5_556 2.30(1) yes
Y1 Y5 . 3.670(3) yes
Y1 O11 . 2.32(2) yes
Y1 O12 . 2.30(2) yes
Y1 O22 . 2.40(1) yes
Y1 O23 . 2.41(1) yes
Y1 O24 . 2.30(2) yes
O1 Y2 . 2.554(3) yes
O1 Y2 5_556 2.554(3) yes
Y2 O3 . 2.30(1) yes
Y2 O4 . 2.27(1) yes
Y2 Y5 . 3.670(3) yes
Y2 O21 . 2.33(2) yes
Y2 O22 . 2.42(1) yes
Y2 O23 5_556 2.39(1) yes
Y2 O25 . 2.33(2) yes
Y2 O26 . 2.28(1) yes
O2 Y3 . 2.553(3) yes
O2 Y3 5_556 2.553(3) yes
O2 Y4 . 2.533(3) yes
O2 Y4 5_556 2.533(3) yes
Y3 Y4 . 3.560(3) yes
Y3 Y4 5_556 3.593(3) yes
Y3 Y5 . 3.674(3) yes
Y3 O5 . 2.30(1) yes
Y3 O6 . 2.29(1) yes
Y3 O31 . 2.31(2) yes
Y3 O32 . 2.34(2) yes
Y3 O44 . 2.36(1) yes
Y3 O45 5_556 2.41(1) yes
Y3 O46 5_556 2.31(2) yes
O3 Y5 . 2.42(1) yes
Y4 Y5 . 3.680(3) yes
Y4 O5 5_556 2.29(1) yes
Y4 O6 . 2.28(1) yes
Y4 O41 . 2.27(1) yes
Y4 O42 . 2.31(2) yes
Y4 O43 . 2.38(2) yes
Y4 O44 . 2.41(1) yes
Y4 O45 . 2.40(2) yes
O4 Y5 . 2.41(1) yes
Y5 O5 . 2.40(1) yes
Y5 O5 5_556 2.40(1) yes
Y5 O6 . 2.42(1) yes
Y5 O6 5_556 2.42(1) yes
O11 C11 . 1.22(3) yes
C11 C12 . 1.44(4) yes
C11 O111 . 1.34(3) yes
O12 C13 . 1.20(3) yes
C12 C13 . 1.34(3) yes
C13 C131 . 1.52(4) yes
O21 C21 . 1.21(3) yes
C21 C22 . 1.38(4) yes
C21 O211 . 1.40(3) yes
O22 C23 . 1.28(2) yes
C22 C23 . 1.35(3) yes
O23 C24 . 1.27(2) yes
C23 C231 . 1.57(3) yes
O24 C26 . 1.21(3) yes
C24 C25 . 1.37(3) yes
C24 C141 . 1.51(3) yes
O25 C27 . 1.23(3) yes
C25 C26 . 1.48(4) yes
O26 C29 . 1.32(2) yes
C26 O261 . 1.40(3) yes
C27 C28 . 1.38(3) yes
C27 O271 . 1.37(3) yes
C28 C29 . 1.33(3) yes
C29 C291 . 1.59(4) yes
O31 C31 . 1.24(3) yes
C31 C32 . 1.36(3) yes
C31 C311 . 1.57(4) yes
O32 C33 . 1.25(3) yes
C32 C33 . 1.42(4) yes
C33 O331 . 1.34(3) yes
O41 C41 . 1.30(3) yes
C41 C42 . 1.36(3) yes
C41 C411 . 1.49(4) yes
O42 C43 . 1.28(3) yes
C42 C43 . 1.40(4) yes
O43 C44 . 1.27(3) yes
C43 O431 . 1.39(3) yes
O44 C46 . 1.28(3) yes
C44 C45 . 1.38(3) yes
C44 O441 . 1.34(3) yes
O45 C47 . 1.29(3) yes
C45 C46 . 1.36(3) yes
O46 C49 . 1.26(3) yes
C46 C461 . 1.57(4) yes
C47 C48 . 1.39(4) yes
C47 C471 . 1.56(4) yes
C48 C49 . 1.32(4) yes
C49 O491 . 1.48(3) yes
O111 C112 . 1.58(5) yes
C112 C113 . 1.2(1) yes
O211 C212 . 1.55(6) yes
C212 C213 . 1.5(1) yes
C222 C223 . 1.59(6) yes
C222 O271 . 1.55(4) yes
O261 C262 . 1.52(4) yes
C262 C263 . 1.41(8) yes
O331 C332 . 1.44(4) yes
C332 C333 . 1.52(6) yes
O431 C432 . 1.50(4) yes
C432 C433 . 1.41(5) yes
O441 C442 . 1.48(4) yes
C442 C443 . 1.44(6) yes
O491 C492 . 1.61(4) yes
C492 C493 . 1.32(5) yes
